data_2000876
loop_
_publ_author_name
'Kirby, A. J.'
'Parker, J. K.'
'Raithby, P. R.'

_publ_section_title
;
 Bond length and reactivity. Structure of 2-phenylethyl
 <i>p</i>-toluenesulfonate
;
_journal_issue 5
_journal_name_full 'Acta Crystallographica Section C'
_journal_page_first 832
_journal_page_last 834
_journal_paper_doi 10.1107/S0108270191012167
_journal_volume 48
_journal_year 1992
_chemical_formula_sum 'C15 H16 O3 S'
_chemical_formula_weight 276.35
_space_group_IT_number 2
_space_group_name_Hall '-P 1'
_space_group_name_H-M_alt 'P -1'
_symmetry_cell_setting triclinic
_symmetry_space_group_name_Hall '-P 1'
_symmetry_space_group_name_H-M 'P -1'
_cell_angle_alpha 94.440(10)
_cell_angle_beta 89.810(10)
_cell_angle_gamma 105.510(10)
_cell_formula_units_Z 4
_cell_length_a 7.3530(10)
_cell_length_b 8.1360(10)
_cell_length_c 24.307(4)
_cell_volume 1396.8(4)
_diffrn_radiation_type Cu
_diffrn_radiation_wavelength 1.54178
_exptl_absorpt_coefficient_mu 2.02
_exptl_crystal_density_diffrn 1.305
_exptl_crystal_F_000 584
_cod_data_source_file ha0051.cif
_cod_data_source_block ha0051a
_cod_original_formula_sum 'C15 H16 O3 S1'
_cod_database_code 2000876

loop_
_space_group_symop_id
_space_group_symop_operation_xyz
1 x,y,z
2 -x,-y,-z

loop_
_atom_site_label
_atom_site_fract_x
_atom_site_fract_y
_atom_site_fract_z
_atom_site_U_iso_or_equiv
S(1) .55100(10) .36260(10) .38820(10) .0500(10)
O(1) .4332(3) .3520(3) .33370(10) .0580(10)
O(2) .5401(3) .5063(3) .42310(10) .0690(10)
O(3) .7298(3) .3505(3) .36820(10) .0690(10)
C(1) .2473(5) .3821(4) .33850(10) .0660(10)
C(2) .1198(4) .2710(4) .29360(10) .0640(10)
C(3) .0641(4) .0847(4) .30220(10) .0500(10)
C(4) -.0536(4) .0217(4) .34470(10) .0580(10)
C(5) -.1114(4) -.1515(4) .35170(10) .0640(10)
C(6) -.0509(4) -.2645(4) .31620(10) .0640(10)
C(7) .0656(5) -.2052(4) .27470(10) .0680(10)
C(8) .1239(4) -.0331(4) .26710(10) .0600(10)
C(9) .4360(4) .1733(3) .41800(10) .0450(10)
C(10) .3451(4) .1801(4) .46730(10) .0550(10)
C(11) .2507(4) .0266(4) .48820(10) .0610(10)
C(12) .2491(4) -.1295(4) .46120(10) .0570(10)
C(13) .3438(4) -.1313(4) .41270(10) .0600(10)
C(14) .4391(4) .0208(3) .39010(10) .0530(10)
C(15) .1411(6) -.2959(5) .4833(2) .085(2)
S(2) 1.05490(10) .41610(10) .11470(10) .0530(10)
O(4) .9376(3) .4317(2) .16750(10) .0560(10)
O(5) 1.0420(3) .5430(3) .07920(10) .0700(10)
O(6) 1.2334(3) .4142(3) .13630(10) .0770(10)
C(16) .7522(4) .4624(4) .16100(10) .0600(10)
C(17) .6228(4) .3695(4) .20410(10) .0590(10)
C(18) .5738(4) .1788(3) .19510(10) .0480(10)
C(19) .4620(4) .0914(4) .15040(10) .0530(10)
C(20) .4126(4) -.0840(4) .14290(10) .0600(10)
C(21) .4788(4) -.1783(4) .18010(10) .0630(10)
C(22) .5896(4) -.0943(4) .22390(10) .0620(10)
C(23) .6367(4) .0819(4) .23150(10) .0580(10)
C(24) .9424(4) .2142(3) .08350(10) .0460(10)
C(25) .8453(4) .1955(4) .03430(10) .0560(10)
C(26) .7523(4) .0321(4) .01260(10) .0600(10)
C(27) .7581(4) -.1114(4) .03830(10) .0550(10)
C(28) .8608(4) -.0883(3) .08720(10) .0580(10)
C(29) .9522(4) .0716(3) .11030(10) .0530(10)
C(30) .6537(5) -.2871(4) .0153(2) .084(2)
H(1A) .1968 .3531 .3740 ?
H(1B) .2566 .5004 .3343 ?
H(2A) .1842 .2859 .2592 ?
H(2B) .0074 .3087 .2917 ?
H(4) -.0960 .1000 .3699 ?
H(5) -.1935 -.1926 .3813 ?
H(6) -.0911 -.3849 .3207 ?
H(7) .1083 -.2847 .2502 ?
H(8) .2064 .0059 .2374 ?
H(10) .3469 .2878 .4867 ?
H(11) .1851 .0292 .5223 ?
H(13) .3449 -.2390 .3938 ?
H(14) .5048 .0183 .3560 ?
H(15A) .0902 -.2664 .5179 ?
H(15B) .2184 -.3715 .4889 ?
H(15C) .0400 -.3520 .4579 ?
H(16A) .7632 .5829 .1661 ?
H(16B) .7019 .4197 .1247 ?
H(17A) .5082 .4042 .2037 ?
H(17B) .6840 .4026 .2396 ?
H(19) .4184 .1554 .1242 ?
H(20) .3330 -.1417 .1122 ?
H(21) .4466 -.3009 .1749 ?
H(22) .6352 -.1583 .2496 ?
H(23) .7144 .1386 .2626 ?
H(25) .8419 .2937 .0152 ?
H(26) .6817 .0187 -.0213 ?
H(28) .8684 -.1869 .1054 ?
H(29) 1.0217 .0849 .1444 ?
H(30A) .6118 -.2896 -.0222 ?
H(30B) .5467 -.3238 .0383 ?
H(30C) .7335 -.3624 .0173 ?
